data_7210023
loop_
_publ_author_name
'Ray, Suman'
'Brown, Mike'
'Bhaumik, Asim'
'Dutta, Arghya'
'Mukhopadhyay, Chhanda'

_publ_section_title
;
 A new MCM-41 supported HPF6 catalyst for the library synthesis of highly
 substituted 1,4-dihydropyridines and oxidation to pyridines: report of
 one-dimensional packing towards LMSOMs and studies on their photophysical
 properties
;
_journal_issue 7
_journal_name_full 'Green Chemistry'
_journal_page_first 1910
_journal_paper_doi 10.1039/c3gc40441b
_journal_volume 15
_journal_year 2013
_chemical_formula_sum 'C24 H23 N2 O3'
_chemical_formula_weight 387.44
_chemical_name_systematic
;
?
;
_space_group_IT_number 9
_symmetry_space_group_name_Hall 'C -2yc'
_symmetry_space_group_name_H-M 'C 1 c 1'
_atom_sites_solution_hydrogens geom
_atom_sites_solution_primary direct
_atom_sites_solution_secondary difmap
_audit_creation_method SHELXL-97
_cell_angle_alpha 90.00
_cell_angle_beta 122.419(2)
_cell_angle_gamma 90.00
_cell_formula_units_Z 4
_cell_length_a 16.0558(4)
_cell_length_b 13.0680(4)
_cell_length_c 11.5754(4)
_cell_measurement_temperature 296(2)
_cell_volume 2050.20(12)
_computing_structure_refinement 'SHELXL-97 (Sheldrick, 2008)'
_computing_structure_solution 'SHELXS-97 (Sheldrick, 2008)'
_diffrn_ambient_temperature 296(2)
_diffrn_measured_fraction_theta_full 0.996
_diffrn_measured_fraction_theta_max 0.996
_diffrn_radiation_monochromator graphite
_diffrn_radiation_source 'fine-focus sealed tube'
_diffrn_radiation_type MoK\a
_diffrn_radiation_wavelength 0.71073
_diffrn_reflns_av_R_equivalents 0.0266
_diffrn_reflns_av_sigmaI/netI 0.0249
_diffrn_reflns_limit_h_max 20
_diffrn_reflns_limit_h_min -20
_diffrn_reflns_limit_k_max 16
_diffrn_reflns_limit_k_min -15
_diffrn_reflns_limit_l_max 14
_diffrn_reflns_limit_l_min -14
_diffrn_reflns_number 14019
_diffrn_reflns_theta_full 26.94
_diffrn_reflns_theta_max 26.94
_diffrn_reflns_theta_min 2.16
_exptl_absorpt_coefficient_mu 0.083
_exptl_absorpt_correction_T_max 0.967
_exptl_absorpt_correction_T_min 0.965
_exptl_absorpt_correction_type empirical
_exptl_absorpt_process_details sadabs
_exptl_crystal_density_diffrn 1.255
_exptl_crystal_density_method 'not measured'
_exptl_crystal_F_000 820
_exptl_crystal_size_max 0.43
_exptl_crystal_size_mid 0.42
_exptl_crystal_size_min 0.41
_refine_diff_density_max 0.412
_refine_diff_density_min -0.212
_refine_diff_density_rms 0.043
_refine_ls_abs_structure_details 'Flack H D (1983), Acta Cryst. A39, 876-881'
_refine_ls_abs_structure_Flack 0(2)
_refine_ls_extinction_method none
_refine_ls_goodness_of_fit_ref 0.839
_refine_ls_hydrogen_treatment noref
_refine_ls_matrix_type full
_refine_ls_number_parameters 265
_refine_ls_number_reflns 3966
_refine_ls_number_restraints 2
_refine_ls_restrained_S_all 0.839
_refine_ls_R_factor_all 0.0642
_refine_ls_R_factor_gt 0.0554
_refine_ls_shift/su_max 0.000
_refine_ls_shift/su_mean 0.000
_refine_ls_structure_factor_coef Fsqd
_refine_ls_weighting_details 'calc w=1/[\s^2^(Fo^2^)+(0.1673P)^2^+0.5878P] where P=(Fo^2^+2Fc^2^)/3'
_refine_ls_weighting_scheme calc
_refine_ls_wR_factor_gt 0.1694
_refine_ls_wR_factor_ref 0.1855
_reflns_number_gt 3368
_reflns_number_total 3966
_reflns_threshold_expression >2sigma(I)
_cod_data_source_file c3gc40441b.txt
_cod_data_source_block a2
_cod_original_cell_volume 2050.20(11)
_cod_original_sg_symbol_H-M 'C c'
_cod_database_code 7210023

loop_
_symmetry_equiv_pos_as_xyz
'x, y, z'
'x, -y, z+1/2'
'x+1/2, y+1/2, z'
'x+1/2, -y+1/2, z+1/2'

loop_
_atom_site_label
_atom_site_type_symbol
_atom_site_fract_x
_atom_site_fract_y
_atom_site_fract_z
_atom_site_U_iso_or_equiv
_atom_site_adp_type
_atom_site_occupancy
_atom_site_symmetry_multiplicity
_atom_site_calc_flag
_atom_site_refinement_flags
O1 O 0.3230(5) 0.3616(2) 0.8005(9) 0.195(3) Uani 1 1 d .
O2 O 0.2167(2) 0.81533(19) 0.6049(3) 0.0915(9) Uani 1 1 d .
N1 N 0.39874(18) 1.04384(17) 0.9766(2) 0.0557(5) Uani 1 1 d .
C8 C 0.45513(18) 0.97040(18) 1.0632(2) 0.0464(5) Uani 1 1 d .
C9 C 0.52541(18) 1.0076(2) 1.2058(3) 0.0470(6) Uani 1 1 d .
N2 N 0.3619(3) 0.4176(2) 0.7602(4) 0.0903(11) Uani 1 1 d .
C1 C 0.3645(2) 0.5280(2) 0.7893(3) 0.0615(7) Uani 1 1 d .
C2 C 0.4108(3) 0.5930(3) 0.7486(4) 0.0705(8) Uani 1 1 d .
H3 H 0.4402 0.5685 0.7034 0.085 Uiso 1 1 calc R
C3 C 0.4126(2) 0.6970(3) 0.7767(4) 0.0666(8) Uani 1 1 d .
H4 H 0.4426 0.7427 0.7486 0.080 Uiso 1 1 calc R
C4 C 0.37001(19) 0.73288(19) 0.8459(3) 0.0488(6) Uani 1 1 d .
C5 C 0.37916(19) 0.84277(19) 0.8880(3) 0.0467(5) Uani 1 1 d .
C15 C 0.45140(18) 0.86782(19) 1.0240(3) 0.0479(5) Uani 1 1 d .
C14 C 0.5483(2) 0.9546(2) 1.3215(3) 0.0578(6) Uani 1 1 d .
H8 H 0.5213 0.8901 1.3136 0.069 Uiso 1 1 calc R
C13 C 0.6117(2) 0.9967(3) 1.4510(3) 0.0644(7) Uani 1 1 d .
H9 H 0.6260 0.9602 1.5285 0.077 Uiso 1 1 calc R
C12 C 0.6528(2) 1.0907(2) 1.4651(3) 0.0621(7) Uani 1 1 d .
H10 H 0.6952 1.1180 1.5518 0.074 Uiso 1 1 calc R
C17 C 0.3238(2) 0.66448(19) 0.8842(3) 0.0537(6) Uani 1 1 d .
H11 H 0.2948 0.6883 0.9304 0.064 Uiso 1 1 calc R
C18 C 0.3195(2) 0.5605(2) 0.8554(3) 0.0604(7) Uani 1 1 d .
H12 H 0.2872 0.5147 0.8800 0.072 Uiso 1 1 calc R
C6 C 0.3200(2) 0.9199(2) 0.7958(3) 0.0539(6) Uani 1 1 d .
C19 C 0.2428(3) 0.9000(2) 0.6494(3) 0.0656(8) Uani 1 1 d .
C20 C 0.2026(3) 0.9906(3) 0.5552(4) 0.0758(9) Uani 1 1 d .
H15A H 0.1407 0.9715 0.4730 0.091 Uiso 1 1 calc R
H15B H 0.2485 1.0094 0.5287 0.091 Uiso 1 1 calc R
C21 C 0.1849(2) 1.0843(2) 0.6207(3) 0.0569(6) Uani 1 1 d .
C23 C 0.1459(5) 1.1747(4) 0.5224(5) 0.1057(15) Uani 1 1 d .
H17A H 0.1380 1.2327 0.5665 0.159 Uiso 1 1 calc R
H17B H 0.0834 1.1571 0.4424 0.159 Uiso 1 1 calc R
H1 H 0.1918 1.1913 0.4962 0.159 Uiso 1 1 calc R
C24 C 0.1075(3) 1.0559(4) 0.6536(5) 0.0900(11) Uani 1 1 d .
H18A H 0.1307 0.9989 0.7156 0.135 Uiso 1 1 calc R
H18B H 0.0470 1.0376 0.5707 0.135 Uiso 1 1 calc R
H18C H 0.0961 1.1133 0.6952 0.135 Uiso 1 1 calc R
C22 C 0.2814(3) 1.1096(2) 0.7504(4) 0.0786(10) Uani 1 1 d .
H19A H 0.2690 1.1607 0.8002 0.094 Uiso 1 1 calc R
H19B H 0.3249 1.1402 0.7258 0.094 Uiso 1 1 calc R
C7 C 0.3347(2) 1.0202(2) 0.8455(3) 0.0593(7) Uani 1 1 d .
C16 C 0.5252(2) 0.7885(2) 1.1161(3) 0.0636(7) Uani 1 1 d .
H21A H 0.5836 0.8217 1.1876 0.095 Uiso 1 1 calc R
H21B H 0.5418 0.7458 1.0639 0.095 Uiso 1 1 calc R
H21C H 0.4973 0.7473 1.1557 0.095 Uiso 1 1 calc R
C11 C 0.6316(2) 1.1448(2) 1.3513(3) 0.0602(7) Uani 1 1 d .
H22 H 0.6601 1.2086 1.3608 0.072 Uiso 1 1 calc R
C10 C 0.5679(2) 1.1051(2) 1.2220(3) 0.0524(6) Uani 1 1 d .
H23 H 0.5530 1.1430 1.1452 0.063 Uiso 1 1 calc R
O3 O 0.3998(4) 0.3882(3) 0.7030(4) 0.1410(18) Uani 1 1 d .

loop_
_atom_site_aniso_label
_atom_site_aniso_U_11
_atom_site_aniso_U_22
_atom_site_aniso_U_33
_atom_site_aniso_U_23
_atom_site_aniso_U_13
_atom_site_aniso_U_12
O1 0.249(7) 0.0421(15) 0.384(10) -0.038(3) 0.229(8) -0.032(3)
O2 0.0940(18) 0.0589(13) 0.0702(15) -0.0222(11) 0.0099(14) -0.0163(13)
N1 0.0543(13) 0.0414(10) 0.0507(12) -0.0092(9) 0.0144(10) -0.0055(9)
C8 0.0436(13) 0.0404(12) 0.0462(13) -0.0064(10) 0.0180(11) -0.0077(9)
C9 0.0423(12) 0.0452(13) 0.0488(13) -0.0087(10) 0.0213(11) -0.0036(9)
N2 0.085(2) 0.0567(17) 0.098(2) -0.0187(17) 0.028(2) 0.0126(16)
C1 0.0523(15) 0.0433(13) 0.0614(16) -0.0113(11) 0.0122(13) 0.0042(11)
C2 0.0605(18) 0.076(2) 0.076(2) -0.0220(16) 0.0371(17) -0.0018(15)
C3 0.0658(18) 0.0641(17) 0.083(2) -0.0179(15) 0.0487(18) -0.0170(14)
C4 0.0454(13) 0.0382(11) 0.0536(13) -0.0102(10) 0.0205(11) -0.0096(10)
C5 0.0456(13) 0.0355(11) 0.0520(13) -0.0053(9) 0.0216(11) -0.0070(9)
C15 0.0462(14) 0.0379(11) 0.0534(13) -0.0062(10) 0.0227(12) -0.0096(9)
C14 0.0578(16) 0.0567(15) 0.0602(16) -0.0001(12) 0.0324(14) -0.0064(12)
C13 0.0659(18) 0.075(2) 0.0485(14) 0.0025(13) 0.0283(14) 0.0083(15)
C12 0.0546(15) 0.0680(18) 0.0476(14) -0.0143(13) 0.0168(12) 0.0039(13)
C17 0.0638(16) 0.0386(12) 0.0603(15) -0.0068(11) 0.0343(14) -0.0051(11)
C18 0.0686(18) 0.0369(12) 0.0664(16) -0.0067(12) 0.0300(15) -0.0080(12)
C6 0.0538(15) 0.0432(13) 0.0515(14) -0.0063(11) 0.0194(13) -0.0094(11)
C19 0.0680(19) 0.0511(15) 0.0536(15) -0.0115(12) 0.0167(14) -0.0125(13)
C20 0.082(2) 0.082(2) 0.0577(17) -0.0089(15) 0.0341(17) -0.0081(18)
C21 0.0542(15) 0.0556(15) 0.0476(13) -0.0008(11) 0.0185(12) 0.0005(12)
C23 0.114(4) 0.079(3) 0.076(2) 0.015(2) 0.019(3) 0.005(2)
C24 0.069(2) 0.113(3) 0.081(2) -0.004(2) 0.036(2) 0.002(2)
C22 0.076(2) 0.0473(16) 0.070(2) -0.0021(13) 0.0114(18) -0.0011(14)
C7 0.0554(16) 0.0402(12) 0.0542(15) -0.0036(11) 0.0106(13) -0.0046(11)
C16 0.0585(17) 0.0476(14) 0.0620(16) -0.0034(12) 0.0173(14) 0.0002(12)
C11 0.0609(17) 0.0471(13) 0.0608(16) -0.0163(12) 0.0249(14) -0.0083(12)
C10 0.0555(15) 0.0468(13) 0.0503(13) -0.0057(10) 0.0252(13) -0.0044(11)
O3 0.192(5) 0.094(2) 0.119(3) -0.026(2) 0.072(3) 0.054(3)

loop_
_atom_type_symbol
_atom_type_description
_atom_type_scat_dispersion_real
_atom_type_scat_dispersion_imag
_atom_type_scat_source
C C 0.0033 0.0016 'International Tables Vol C Tables 4.2.6.8 and 6.1.1.4'
H H 0.0000 0.0000 'International Tables Vol C Tables 4.2.6.8 and 6.1.1.4'
N N 0.0061 0.0033 'International Tables Vol C Tables 4.2.6.8 and 6.1.1.4'
O O 0.0106 0.0060 'International Tables Vol C Tables 4.2.6.8 and 6.1.1.4'

loop_
_geom_angle_atom_site_label_1
_geom_angle_atom_site_label_2
_geom_angle_atom_site_label_3
_geom_angle
C8 N1 C7 119.2(2)
N1 C8 C15 123.4(2)
N1 C8 C9 113.7(2)
C15 C8 C9 122.8(2)
C14 C9 C10 118.0(2)
C14 C9 C8 124.2(2)
C10 C9 C8 117.7(2)
O3 N2 O1 123.3(4)
O3 N2 C1 119.1(4)
O1 N2 C1 117.5(4)
C2 C1 C18 123.1(3)
C2 C1 N2 118.8(3)
C18 C1 N2 118.1(3)
C1 C2 C3 118.2(3)
C1 C2 H3 120.9
C3 C2 H3 120.9
C4 C3 C2 120.7(3)
C4 C3 H4 119.6
C2 C3 H4 119.6
C17 C4 C3 119.0(2)
C17 C4 C5 119.6(2)
C3 C4 C5 121.4(2)
C6 C5 C15 120.0(2)
C6 C5 C4 122.2(2)
C15 C5 C4 117.8(2)
C5 C15 C8 116.8(2)
C5 C15 C16 119.8(2)
C8 C15 C16 123.2(2)
C9 C14 C13 120.6(3)
C9 C14 H8 119.7
C13 C14 H8 119.7
C12 C13 C14 120.8(3)
C12 C13 H9 119.6
C14 C13 H9 119.6
C13 C12 C11 119.7(3)
C13 C12 H10 120.1
C11 C12 H10 120.1
C4 C17 C18 121.5(3)
C4 C17 H11 119.2
C18 C17 H11 119.2
C1 C18 C17 117.5(3)
C1 C18 H12 121.2
C17 C18 H12 121.2
C7 C6 C5 117.6(3)
C7 C6 C19 119.0(3)
C5 C6 C19 123.4(2)
O2 C19 C6 122.4(3)
O2 C19 C20 120.1(3)
C6 C19 C20 117.3(3)
C19 C20 C21 113.0(3)
C19 C20 H15A 109.0
C21 C20 H15A 109.0
C19 C20 H15B 109.0
C21 C20 H15B 109.0
H15A C20 H15B 107.8
C22 C21 C23 111.4(3)
C22 C21 C24 110.1(3)
C23 C21 C24 108.1(4)
C22 C21 C20 107.6(3)
C23 C21 C20 111.0(3)
C24 C21 C20 108.5(3)
C21 C23 H17A 109.5
C21 C23 H17B 109.5
H17A C23 H17B 109.5
C21 C23 H1 109.5
H17A C23 H1 109.5
H17B C23 H1 109.5
C21 C24 H18A 109.5
C21 C24 H18B 109.5
H18A C24 H18B 109.5
C21 C24 H18C 109.5
H18A C24 H18C 109.5
H18B C24 H18C 109.5
C21 C22 C7 115.7(3)
C21 C22 H19A 108.4
C7 C22 H19A 108.4
C21 C22 H19B 108.4
C7 C22 H19B 108.4
H19A C22 H19B 107.4
N1 C7 C6 122.7(3)
N1 C7 C22 116.0(2)
C6 C7 C22 121.2(3)
C15 C16 H21A 109.5
C15 C16 H21B 109.5
H21A C16 H21B 109.5
C15 C16 H21C 109.5
H21A C16 H21C 109.5
H21B C16 H21C 109.5
C12 C11 C10 120.5(3)
C12 C11 H22 119.8
C10 C11 H22 119.8
C11 C10 C9 120.4(3)
C11 C10 H23 119.8
C9 C10 H23 119.8

loop_
_geom_bond_atom_site_label_1
_geom_bond_atom_site_label_2
_geom_bond_distance
O1 N2 1.206(7)
O2 C19 1.197(4)
N1 C8 1.331(3)
N1 C7 1.336(4)
C8 C15 1.406(3)
C8 C9 1.496(3)
C9 C14 1.371(4)
C9 C10 1.409(4)
N2 O3 1.179(5)
N2 C1 1.477(4)
C1 C2 1.368(5)
C1 C18 1.372(5)
C2 C3 1.393(5)
C2 H3 0.9300
C3 C4 1.384(4)
C3 H4 0.9300
C4 C17 1.378(4)
C4 C5 1.498(3)
C5 C6 1.404(4)
C5 C15 1.404(4)
C15 C16 1.504(4)
C14 C13 1.396(4)
C14 H8 0.9300
C13 C12 1.362(5)
C13 H9 0.9300
C12 C11 1.367(5)
C12 H10 0.9300
C17 C18 1.392(4)
C17 H11 0.9300
C18 H12 0.9300
C6 C7 1.400(4)
C6 C19 1.491(4)
C19 C20 1.501(5)
C20 C21 1.544(5)
C20 H15A 0.9700
C20 H15B 0.9700
C21 C22 1.506(5)
C21 C23 1.523(5)
C21 C24 1.529(5)
C23 H17A 0.9600
C23 H17B 0.9600
C23 H1 0.9600
C24 H18A 0.9600
C24 H18B 0.9600
C24 H18C 0.9600
C22 C7 1.516(4)
C22 H19A 0.9700
C22 H19B 0.9700
C16 H21A 0.9600
C16 H21B 0.9600
C16 H21C 0.9600
C11 C10 1.383(4)
C11 H22 0.9300
C10 H23 0.9300
